data_4347524
loop_
_publ_author_name
'Marmier, Mathieu'
'Wise, Matthew D.'
'Holstein, Julian J.'
'Pattison, Philip'
'Schenk, Kurt'
'Solari, Euro'
'Scopelliti, Rosario'
'Severin, Kay'

_publ_section_title
;
 Carboxylic Acid Functionalized Clathrochelate Complexes: Large, Robust,
 and Easy-to-Access Metalloligands.
;
_journal_issue 8
_journal_name_full 'Inorganic chemistry'
_journal_page_first 4006
_journal_page_last 4015
_journal_paper_doi 10.1021/acs.inorgchem.6b00276
_journal_volume 55
_journal_year 2016
_chemical_formula_moiety '3(C28 H20 B2 Br3 Co2 N6 O13), (O1 ZN4)'
_chemical_formula_sum 'C114 H60 B6 Br9 Co6 N18 O40 Zn4'
_chemical_formula_weight 3720.91
_space_group_crystal_system monoclinic
_space_group_IT_number 12
_space_group_name_Hall '-C 2y'
_space_group_name_H-M_alt 'C 1 2/m 1'
_atom_sites_solution_hydrogens geom
_audit_creation_method SHELXL-2014/7
_cell_angle_alpha 90
_cell_angle_beta 100.851(8)
_cell_angle_gamma 90
_cell_formula_units_Z 4
_cell_length_a 45.916(4)
_cell_length_b 30.605(2)
_cell_length_c 27.785(2)
_cell_measurement_reflns_used 3726
_cell_measurement_temperature 100(2)
_cell_measurement_theta_max 16.73
_cell_measurement_theta_min 1.74
_cell_volume 38347(5)
_computing_cell_refinement
;
CrysAlisPro, Agilent Technologies,
Version 1.171.36.24 (release 03-12-2012 CrysAlis171 .NET)
(compiled Dec  3 2012,18:21:49)
;
_computing_data_collection 'Pylatus software, SNBL@ESRF (Dyadkin 2013)'
_computing_data_reduction
;
CrysAlisPro, Agilent Technologies,
Version 1.171.36.24 (release 03-12-2012 CrysAlis171 .NET)
(compiled Dec  3 2012,18:21:49)
;
_computing_molecular_graphics 'shelXle (Huebschle, 2014)'
_computing_publication_material 'enCIFer 1.3, CCDC, 2008'
_computing_structure_refinement 'SHELXL-2014/7 (Sheldrick, 2014)'
_computing_structure_solution 'SHELXT(Sheldrick, 2015)'
_diffrn_ambient_temperature 100(2)
_diffrn_measured_fraction_theta_full 0.823
_diffrn_measured_fraction_theta_max 0.823
_diffrn_measurement_device_type 'Pilatus 2M, Dectris-CrysAlisPro-abstract goniometer imported dectris images'
_diffrn_measurement_method '\p scans'
_diffrn_radiation_type synchrotron
_diffrn_radiation_wavelength 0.69561
_diffrn_reflns_av_R_equivalents 0.1056
_diffrn_reflns_av_unetI/netI 0.1061
_diffrn_reflns_Laue_measured_fraction_full 0.823
_diffrn_reflns_Laue_measured_fraction_max 0.823
_diffrn_reflns_limit_h_max 43
_diffrn_reflns_limit_h_min -45
_diffrn_reflns_limit_k_max 30
_diffrn_reflns_limit_k_min -30
_diffrn_reflns_limit_l_max 25
_diffrn_reflns_limit_l_min -24
_diffrn_reflns_number 60275
_diffrn_reflns_point_group_measured_fraction_full 0.823
_diffrn_reflns_point_group_measured_fraction_max 0.823
_diffrn_reflns_theta_full 20.353
_diffrn_reflns_theta_max 20.353
_diffrn_reflns_theta_min 1.755
_diffrn_source 'Swiss Norwegian beamline @ ESRF, Grenoble, France'
_diffrn_standards_decay_% 0
_diffrn_standards_interval_count 0
_diffrn_standards_interval_time 0
_diffrn_standards_number 0
_exptl_absorpt_coefficient_mu 1.466
_exptl_absorpt_correction_T_max 1.00000
_exptl_absorpt_correction_T_min 0.36866
_exptl_absorpt_correction_type multi-scan
_exptl_absorpt_process_details
;
CrysAlisPro, Agilent Technologies,
Version 1.171.37.34 (release 22-05-2014 CrysAlis171 .NET)
(compiled May 22 2014,16:03:01)
Empirical absorption correction using spherical harmonics,
 implemented in SCALE3 ABSPACK scaling algorithm.
;
_exptl_crystal_colour orange
_exptl_crystal_density_diffrn 0.645
_exptl_crystal_description prism
_exptl_crystal_F_000 7268
_exptl_crystal_size_max 0.200
_exptl_crystal_size_mid 0.150
_exptl_crystal_size_min 0.100
_refine_diff_density_max 0.963
_refine_diff_density_min -0.824
_refine_diff_density_rms 0.079
_refine_ls_extinction_method none
_refine_ls_goodness_of_fit_ref 1.200
_refine_ls_hydrogen_treatment constr
_refine_ls_matrix_type full
_refine_ls_number_parameters 937
_refine_ls_number_reflns 16940
_refine_ls_number_restraints 1911
_refine_ls_restrained_S_all 1.292
_refine_ls_R_factor_all 0.1435
_refine_ls_R_factor_gt 0.1124
_refine_ls_shift/su_max 0.001
_refine_ls_shift/su_mean 0.000
_refine_ls_structure_factor_coef Fsqd
_refine_ls_weighting_details 'w=1/[\s^2^(Fo^2^)+(0.2000P)^2^] where P=(Fo^2^+2Fc^2^)/3'
_refine_ls_weighting_scheme calc
_refine_ls_wR_factor_gt 0.3354
_refine_ls_wR_factor_ref 0.3563
_reflns_Friedel_coverage 0.000
_reflns_number_gt 9870
_reflns_number_total 16940
_reflns_threshold_expression 'I > 2\s(I)'
_cod_data_source_file ic6b00276_si_008.cif
_cod_data_source_block mof20
_cod_original_sg_symbol_H-M 'C 2/m'
_cod_database_code 4347524
_shelx_shelxl_version_number 2014/7
_shelx_space_group_comment
;
The symmetry employed for this shelxl refinement is uniquely defined
by the following loop, which should always be used as a source of
symmetry information in preference to the above space-group names.
They are only intended as comments.
;
_shelx_estimated_absorpt_t_min 0.758
_shelx_estimated_absorpt_t_max 0.867
_computing_refinement_gui 'shelXle (Huebschle, 2014)'
_computing_ligand_restraints 'Grade Web Server, http://grade.globalphasing.org'
_computing_molecular_model 'DSR (Kratzert, 2015)'

loop_
_space_group_symop_operation_xyz
'x, y, z'
'-x, y, -z'
'x+1/2, y+1/2, z'
'-x+1/2, y+1/2, -z'
'-x, -y, -z'
'x, -y, z'
'-x+1/2, -y+1/2, -z'
'x+1/2, -y+1/2, z'

loop_
_atom_site_label
_atom_site_type_symbol
_atom_site_fract_x
_atom_site_fract_y
_atom_site_fract_z
_atom_site_U_iso_or_equiv
_atom_site_adp_type
_atom_site_occupancy
_atom_site_site_symmetry_order
_atom_site_calc_flag
_atom_site_refinement_flags_posn
_atom_site_refinement_flags_adp
_atom_site_refinement_flags_occupancy
Zn1_1 Zn 0.59759(3) 0.44866(4) 0.32554(4) 0.0675(5) Uani 1 1 d . . .
Zn2_1 Zn 0.57065(4) 0.5000 0.40434(7) 0.0823(7) Uani 1 2 d S T P
Zn3_1 Zn 0.63925(4) 0.5000 0.40986(7) 0.0892(7) Uani 1 2 d S T P
Co1_2 Co 0.61685(4) 0.5000 0.81746(7) 0.0741(7) Uani 1 2 d S T P
Co2_2 Co 0.61081(5) 0.5000 0.92071(8) 0.0895(8) Uani 1 2 d S T P
Co3_2 Co 0.37772(4) 0.26877(6) 0.33791(7) 0.1110(7) Uani 1 1 d . . .
Co4_2 Co 0.32250(4) 0.22191(7) 0.34075(11) 0.1458(10) Uani 1 1 d . . .
O1_3 O 0.60168(15) 0.5000 0.3650(3) 0.053(2) Uani 1 2 d S T P
C1_5 C 0.4642(2) 0.3458(4) 0.3357(4) 0.134(3) Uani 1 1 d D U .
C2_5 C 0.4679(2) 0.3852(4) 0.3618(5) 0.150(4) Uani 1 1 d D U .
H2_5 H 0.4526 0.3953 0.3776 0.180 Uiso 1 1 calc R U .
C3_5 C 0.4936(2) 0.4097(4) 0.3648(5) 0.149(4) Uani 1 1 d D U .
H3_5 H 0.4954 0.4366 0.3823 0.179 Uiso 1 1 calc R U .
C4_5 C 0.5164(2) 0.3956(4) 0.3426(4) 0.131(3) Uani 1 1 d D U .
C5_5 C 0.5136(2) 0.3567(4) 0.3170(4) 0.122(3) Uani 1 1 d D U .
H5_5 H 0.5292 0.3463 0.3020 0.146 Uiso 1 1 calc R U .
C6_5 C 0.4875(2) 0.3330(4) 0.3137(4) 0.126(3) Uani 1 1 d D U .
H6_5 H 0.4855 0.3066 0.2953 0.151 Uiso 1 1 calc R U .
B7_5 B 0.4346(3) 0.3182(5) 0.3350(6) 0.132(3) Uani 1 1 d D U .
O8_5 O 0.4323(2) 0.2874(3) 0.2945(4) 0.144(3) Uani 1 1 d D U .
N9_5 N 0.4084(3) 0.2602(4) 0.2905(5) 0.157(4) Uani 1 1 d D U .
C10_5 C 0.4079(3) 0.2330(5) 0.2560(6) 0.183(4) Uani 1 1 d D U .
H10_5 H 0.4238 0.2342 0.2386 0.219 Uiso 1 1 calc R U .
C11_5 C 0.3855(3) 0.2002(4) 0.2404(5) 0.209(4) Uani 1 1 d D U .
C12_5 C 0.3602(3) 0.1939(5) 0.2626(5) 0.200(4) Uani 1 1 d D U .
C13_5 C 0.3401(3) 0.1596(4) 0.2444(5) 0.219(4) Uani 1 1 d D U .
C14_5 C 0.3462(3) 0.1323(5) 0.2065(6) 0.251(5) Uani 1 1 d D U .
H14_5 H 0.3333 0.1087 0.1951 0.301 Uiso 1 1 calc R U .
Br15_5 Br 0.37980(14) 0.1012(2) 0.1374(2) 0.511(4) Uani 1 1 d D U .
C15_5 C 0.3708(3) 0.1398(4) 0.1863(5) 0.273(5) Uani 1 1 d D U .
C16_5 C 0.3900(3) 0.1736(5) 0.2013(6) 0.243(5) Uani 1 1 d D U .
H16_5 H 0.4062 0.1790 0.1853 0.291 Uiso 1 1 calc R U .
C17_5 C 0.3135(3) 0.1513(5) 0.2634(6) 0.211(4) Uani 1 1 d D U .
H17_5 H 0.3013 0.1283 0.2481 0.253 Uiso 1 1 calc R U .
N18_5 N 0.3045(3) 0.1710(5) 0.2978(6) 0.198(4) Uani 1 1 d D U .
O19_5 O 0.2784(2) 0.1529(4) 0.3063(5) 0.204(3) Uani 1 1 d D U .
B20_5 B 0.2656(3) 0.1728(6) 0.3448(8) 0.208(3) Uani 1 1 d D U .
O21_5 O 0.4114(2) 0.3497(3) 0.3285(4) 0.138(3) Uani 1 1 d D U .
N22_5 N 0.3830(2) 0.3351(4) 0.3255(5) 0.140(3) Uani 1 1 d D U .
C23_5 C 0.3649(2) 0.3666(4) 0.3188(6) 0.157(4) Uani 1 1 d D U .
H23_5 H 0.3728 0.3951 0.3170 0.188 Uiso 1 1 calc R U .
C24_5 C 0.3332(2) 0.3627(4) 0.3137(5) 0.184(4) Uani 1 1 d D U .
C25_5 C 0.3188(2) 0.3226(4) 0.3210(6) 0.190(4) Uani 1 1 d D U .
C26_5 C 0.2870(3) 0.3221(3) 0.3122(6) 0.210(4) Uani 1 1 d D U .
C27_5 C 0.2706(3) 0.3599(4) 0.2962(7) 0.219(4) Uani 1 1 d D U .
H27_5 H 0.2495 0.3596 0.2902 0.263 Uiso 1 1 calc R U .
Br28_5 Br 0.26363(7) 0.44894(9) 0.2706(2) 0.395(3) Uani 1 1 d D U .
C28_5 C 0.2860(2) 0.3977(3) 0.2895(6) 0.224(4) Uani 1 1 d D U .
C29_5 C 0.3162(2) 0.3995(4) 0.2977(6) 0.202(4) Uani 1 1 d D U .
H29_5 H 0.3257 0.4262 0.2926 0.243 Uiso 1 1 calc R U .
C30_5 C 0.2697(3) 0.2832(4) 0.3165(7) 0.224(5) Uani 1 1 d D U .
H30_5 H 0.2487 0.2857 0.3090 0.269 Uiso 1 1 calc R U .
N31_5 N 0.2807(3) 0.2460(4) 0.3297(7) 0.223(4) Uani 1 1 d D U .
O32_5 O 0.2558(3) 0.2169(4) 0.3270(6) 0.224(4) Uani 1 1 d D U .
O33_5 O 0.4380(2) 0.2958(3) 0.3818(3) 0.132(3) Uani 1 1 d D U .
N34_5 N 0.4152(3) 0.2728(4) 0.3915(4) 0.133(3) Uani 1 1 d D U .
C35_5 C 0.4192(3) 0.2579(5) 0.4345(5) 0.159(4) Uani 1 1 d D U .
H35_5 H 0.4381 0.2637 0.4541 0.190 Uiso 1 1 calc R U .
C36_5 C 0.3990(3) 0.2333(4) 0.4577(4) 0.188(4) Uani 1 1 d D U .
C37_5 C 0.3695(3) 0.2215(5) 0.4338(5) 0.186(4) Uani 1 1 d D U .
C38_5 C 0.3512(3) 0.1999(5) 0.4625(4) 0.214(4) Uani 1 1 d D U .
C39_5 C 0.3612(3) 0.1913(6) 0.5129(5) 0.239(5) Uani 1 1 d D U .
H39_5 H 0.3484 0.1781 0.5319 0.286 Uiso 1 1 calc R U .
Br40_5 Br 0.40361(13) 0.1908(2) 0.60142(14) 0.422(3) Uani 1 1 d D U .
C40_5 C 0.3899(3) 0.2025(5) 0.5340(3) 0.249(5) Uani 1 1 d D U .
C41_5 C 0.4088(3) 0.2223(6) 0.5075(4) 0.222(5) Uani 1 1 d D U .
H41_5 H 0.4287 0.2285 0.5229 0.267 Uiso 1 1 calc R U .
C42_5 C 0.3218(3) 0.1847(5) 0.4419(6) 0.219(5) Uani 1 1 d D U .
H42_5 H 0.3103 0.1716 0.4632 0.263 Uiso 1 1 calc R U .
N43_5 N 0.3105(3) 0.1879(5) 0.3969(5) 0.214(4) Uani 1 1 d D U .
O44_5 O 0.2838(3) 0.1706(4) 0.3951(6) 0.221(4) Uani 1 1 d D U .
C45_5 C 0.2356(2) 0.1477(4) 0.3488(5) 0.201(4) Uani 1 1 d D U .
C46_5 C 0.2083(3) 0.1563(4) 0.3181(6) 0.198(4) Uani 1 1 d D U .
H46_5 H 0.2071 0.1783 0.2938 0.238 Uiso 1 1 calc R U .
C47_5 C 0.1831(2) 0.1328(4) 0.3231(6) 0.188(4) Uani 1 1 d D U .
H47_5 H 0.1648 0.1391 0.3021 0.226 Uiso 1 1 calc R U .
C48_5 C 0.1844(2) 0.1005(4) 0.3581(5) 0.178(4) Uani 1 1 d D U .
C49_5 C 0.2115(2) 0.0907(4) 0.3895(6) 0.191(4) Uani 1 1 d D U .
H49_5 H 0.2128 0.0684 0.4136 0.229 Uiso 1 1 calc R U .
C50_5 C 0.2359(2) 0.1144(5) 0.3840(6) 0.203(4) Uani 1 1 d D U .
H50_5 H 0.2542 0.1080 0.4051 0.243 Uiso 1 1 calc R U .
C4A_5 C 0.5449(2) 0.4211(4) 0.3505(5) 0.131(3) Uani 1 1 d D U .
O4B_5 O 0.5460(2) 0.4497(3) 0.3846(4) 0.159(3) Uani 1 1 d D U .
O4C_5 O 0.56338(18) 0.4120(3) 0.3254(3) 0.108(3) Uani 1 1 d D U .
O12A_5 O 0.3549(2) 0.2186(4) 0.2970(4) 0.174(4) Uani 1 1 d D U .
O25A_5 O 0.3336(2) 0.2870(3) 0.3307(5) 0.186(4) Uani 1 1 d D U .
O37A_5 O 0.3618(2) 0.2310(4) 0.3885(4) 0.167(4) Uani 1 1 d D U .
C48A_5 C 0.1572(2) 0.0748(4) 0.3646(6) 0.163(4) Uani 1 1 d D U .
O48B_5 O 0.13321(18) 0.0869(3) 0.3374(4) 0.144(3) Uani 1 1 d D U .
O48C_5 O 0.1611(2) 0.0451(4) 0.3968(5) 0.173(4) Uani 1 1 d D U .
C1_6 C 0.6216(3) 0.5000 0.6537(3) 0.094(3) Uani 1 2 d DS TU P
C2_6 C 0.5942(3) 0.5000 0.6220(4) 0.111(4) Uani 1 2 d DS TU P
H2_6 H 0.5767 0.5000 0.6358 0.133 Uiso 1 2 calc R U P
C3_6 C 0.5911(3) 0.5000 0.5717(4) 0.117(4) Uani 1 2 d DS TU P
H3_6 H 0.5719 0.5000 0.5518 0.141 Uiso 1 2 calc R U P
C4_6 C 0.6161(3) 0.5000 0.5501(3) 0.107(3) Uani 1 2 d DS TU P
C5_6 C 0.6437(3) 0.5000 0.5808(4) 0.094(4) Uani 1 2 d DS TU P
H5_6 H 0.6612 0.5000 0.5671 0.113 Uiso 1 2 calc R U P
C6_6 C 0.6461(3) 0.5000 0.6312(4) 0.091(3) Uani 1 2 d DS TU P
H6_6 H 0.6654 0.5000 0.6512 0.109 Uiso 1 2 calc R U P
B7_6 B 0.6230(4) 0.5000 0.7115(4) 0.086(3) Uani 1 2 d DS TU P
O8_6 O 0.6527(2) 0.5000 0.7371(3) 0.089(3) Uani 1 2 d DS TU P
N9_6 N 0.6555(2) 0.5000 0.7855(4) 0.088(3) Uani 1 2 d DS TU P
C10_6 C 0.6825(3) 0.5000 0.8069(4) 0.105(4) Uani 1 2 d DS TU P
H10_6 H 0.6970 0.5000 0.7867 0.126 Uiso 1 2 calc R U P
C11_6 C 0.6928(2) 0.5000 0.8589(4) 0.123(4) Uani 1 2 d DS TU P
C12_6 C 0.6746(3) 0.5000 0.8950(4) 0.117(3) Uani 1 2 d DS TU P
C13_6 C 0.6886(2) 0.5000 0.9458(4) 0.133(4) Uani 1 2 d DS TU P
C14_6 C 0.7197(2) 0.5000 0.9592(5) 0.148(4) Uani 1 2 d DS TU P
H14_6 H 0.7290 0.5000 0.9928 0.178 Uiso 1 2 calc R U P
Br15_6 Br 0.77836(7) 0.5000 0.94098(15) 0.404(4) Uani 1 2 d DS TU P
C15_6 C 0.73662(19) 0.5000 0.9229(4) 0.163(4) Uani 1 2 d DS TU P
C16_6 C 0.7242(2) 0.5000 0.8737(4) 0.144(4) Uani 1 2 d DS TU P
H16_6 H 0.7366 0.5000 0.8499 0.173 Uiso 1 2 calc R U P
C17_6 C 0.6727(3) 0.5000 0.9861(5) 0.128(4) Uani 1 2 d DS TU P
H17_6 H 0.6842 0.5000 1.0183 0.154 Uiso 1 2 calc R U P
N18_6 N 0.6450(3) 0.5000 0.9820(5) 0.119(4) Uani 1 2 d DS TU P
O19_6 O 0.6375(3) 0.5000 1.0275(4) 0.119(3) Uani 1 2 d DS TU P
B20_6 B 0.6060(5) 0.5000 1.0278(5) 0.122(3) Uani 1 2 d DS TU P
O21_6 O 0.60638(16) 0.5392(2) 0.7184(3) 0.089(2) Uani 1 1 d D U .
N22_6 N 0.6023(2) 0.5469(3) 0.7648(3) 0.085(2) Uani 1 1 d D U .
C23_6 C 0.5877(2) 0.5819(3) 0.7664(4) 0.089(3) Uani 1 1 d D U .
H23_6 H 0.5820 0.5975 0.7366 0.107 Uiso 1 1 calc R U .
C24_6 C 0.5789(2) 0.6003(3) 0.8095(3) 0.096(3) Uani 1 1 d D U .
C25_6 C 0.5842(2) 0.5796(3) 0.8560(3) 0.097(3) Uani 1 1 d D U .
C26_6 C 0.5745(2) 0.6006(3) 0.8962(3) 0.107(3) Uani 1 1 d D U .
C27_6 C 0.5604(3) 0.6410(3) 0.8886(4) 0.125(3) Uani 1 1 d D U .
H27_6 H 0.5534 0.6551 0.9147 0.149 Uiso 1 1 calc R U .
Br28_6 Br 0.53808(7) 0.71700(7) 0.83463(8) 0.2170(13) Uani 1 1 d D U .
C28_6 C 0.5565(2) 0.6604(3) 0.8434(4) 0.128(3) Uani 1 1 d D U .
C29_6 C 0.5650(2) 0.6410(3) 0.8042(4) 0.110(3) Uani 1 1 d D U .
H29_6 H 0.5615 0.6552 0.7732 0.132 Uiso 1 1 calc R U .
C30_6 C 0.5781(3) 0.5828(4) 0.9449(4) 0.117(3) Uani 1 1 d D U .
H30_6 H 0.5703 0.5991 0.9687 0.140 Uiso 1 1 calc R U .
N31_6 N 0.5910(3) 0.5469(3) 0.9585(3) 0.116(3) Uani 1 1 d D U .
O32_6 O 0.5909(2) 0.5398(3) 1.0082(3) 0.128(3) Uani 1 1 d D U .
C45_6 C 0.6022(5) 0.5000 1.0837(5) 0.130(4) Uani 1 2 d DS TU P
C46_6 C 0.5994(3) 0.5370(4) 1.1108(4) 0.146(4) Uani 1 1 d D U .
H46_6 H 0.6003 0.5644 1.0952 0.175 Uiso 1 1 calc R U .
C47_6 C 0.5954(3) 0.5376(4) 1.1581(4) 0.139(4) Uani 1 1 d D U .
H47_6 H 0.5933 0.5649 1.1734 0.167 Uiso 1 1 calc R U .
C48_6 C 0.5942(5) 0.5000 1.1842(5) 0.127(4) Uani 1 2 d DS TU P
C4A_6 C 0.6117(3) 0.5000 0.4948(4) 0.120(4) Uani 1 2 d DS TU P
O4B_6 O 0.5852(3) 0.5000 0.4734(4) 0.130(4) Uani 1 2 d DS TU P
O4C_6 O 0.6356(3) 0.5000 0.4779(4) 0.124(4) Uani 1 2 d DS TU P
O12A_6 O 0.6468(2) 0.5000 0.8830(3) 0.108(3) Uani 1 2 d DS TU P
O25A_6 O 0.59857(18) 0.5428(2) 0.8618(3) 0.095(2) Uani 1 1 d D U .
C48A_6 C 0.5935(5) 0.5000 1.2384(5) 0.124(4) Uani 1 2 d DS TU P
O48B_6 O 0.5934(2) 0.5369(3) 1.2579(3) 0.124(3) Uani 1 1 d D U .

loop_
_atom_site_aniso_label
_atom_site_aniso_U_11
_atom_site_aniso_U_22
_atom_site_aniso_U_33
_atom_site_aniso_U_23
_atom_site_aniso_U_13
_atom_site_aniso_U_12
Zn1_1 0.0562(8) 0.0780(9) 0.0692(9) -0.0038(7) 0.0138(7) -0.0057(6)
Zn2_1 0.0548(12) 0.1205(16) 0.0715(13) 0.000 0.0114(10) 0.000
Zn3_1 0.0538(12) 0.1380(18) 0.0724(14) 0.000 0.0035(10) 0.000
Co1_2 0.0687(14) 0.0922(16) 0.0612(14) 0.000 0.0121(12) 0.000
Co2_2 0.0995(18) 0.1151(19) 0.0566(15) 0.000 0.0215(13) 0.000
Co3_2 0.0874(13) 0.1181(15) 0.1305(17) 0.0145(12) 0.0278(12) -0.0453(11)
Co4_2 0.0886(15) 0.1169(16) 0.242(3) 0.0307(16) 0.0575(16) -0.0375(12)
O1_3 0.022(5) 0.083(6) 0.061(6) 0.000 0.026(4) 0.000
C1_5 0.106(5) 0.152(6) 0.149(7) -0.004(5) 0.041(5) -0.060(5)
C2_5 0.119(6) 0.167(7) 0.171(8) -0.019(6) 0.044(6) -0.060(6)
C3_5 0.120(7) 0.170(7) 0.161(8) -0.028(6) 0.037(6) -0.057(6)
C4_5 0.103(6) 0.156(7) 0.137(7) -0.012(5) 0.032(5) -0.052(5)
C5_5 0.095(6) 0.145(7) 0.129(7) -0.001(6) 0.028(6) -0.050(5)
C6_5 0.101(6) 0.145(7) 0.133(7) 0.004(6) 0.026(5) -0.052(5)
B7_5 0.108(5) 0.146(6) 0.149(6) 0.002(4) 0.046(5) -0.062(4)
O8_5 0.118(5) 0.170(6) 0.158(6) -0.017(5) 0.061(5) -0.082(5)
N9_5 0.125(6) 0.186(7) 0.178(7) -0.034(6) 0.071(6) -0.097(6)
C10_5 0.144(7) 0.212(8) 0.212(8) -0.061(7) 0.084(7) -0.105(6)
C11_5 0.161(7) 0.235(8) 0.249(8) -0.084(6) 0.087(6) -0.123(6)
C12_5 0.146(6) 0.218(8) 0.251(8) -0.072(6) 0.076(6) -0.123(6)
C13_5 0.156(6) 0.227(8) 0.287(8) -0.082(7) 0.076(6) -0.131(6)
C14_5 0.195(8) 0.267(9) 0.309(9) -0.117(8) 0.091(7) -0.146(7)
Br15_5 0.502(7) 0.558(8) 0.536(8) -0.368(7) 0.258(6) -0.282(6)
C15_5 0.224(8) 0.298(9) 0.323(9) -0.148(7) 0.115(7) -0.165(7)
C16_5 0.194(8) 0.271(9) 0.284(9) -0.122(7) 0.103(7) -0.142(7)
C17_5 0.135(7) 0.206(9) 0.301(9) -0.050(7) 0.068(7) -0.116(6)
N18_5 0.120(6) 0.178(8) 0.306(9) -0.019(7) 0.066(6) -0.104(6)
O19_5 0.115(6) 0.173(7) 0.337(8) 0.015(6) 0.073(6) -0.087(5)
B20_5 0.128(6) 0.170(6) 0.339(7) 0.042(6) 0.078(5) -0.077(5)
O21_5 0.111(5) 0.138(6) 0.173(6) 0.015(5) 0.050(5) -0.062(4)
N22_5 0.108(6) 0.127(7) 0.199(7) 0.007(6) 0.063(6) -0.057(5)
C23_5 0.120(6) 0.124(7) 0.245(9) 0.011(7) 0.083(6) -0.050(5)
C24_5 0.131(6) 0.125(6) 0.320(9) 0.014(7) 0.100(6) -0.041(5)
C25_5 0.120(6) 0.124(6) 0.348(9) 0.021(7) 0.102(7) -0.045(5)
C26_5 0.130(6) 0.137(6) 0.384(9) 0.030(7) 0.104(7) -0.044(5)
C27_5 0.144(7) 0.141(7) 0.401(10) 0.029(8) 0.123(8) -0.034(6)
Br28_5 0.211(3) 0.167(2) 0.870(10) 0.137(4) 0.263(4) 0.029(2)
C28_5 0.154(7) 0.141(7) 0.409(10) 0.028(7) 0.134(8) -0.027(6)
C29_5 0.142(7) 0.131(7) 0.363(10) 0.023(7) 0.122(7) -0.029(6)
C30_5 0.139(7) 0.151(7) 0.400(10) 0.040(8) 0.095(8) -0.055(6)
N31_5 0.139(7) 0.150(7) 0.397(10) 0.046(7) 0.093(8) -0.064(6)
O32_5 0.142(6) 0.163(6) 0.383(9) 0.046(6) 0.088(7) -0.069(5)
O33_5 0.111(5) 0.146(6) 0.146(5) 0.014(5) 0.042(5) -0.055(4)
N34_5 0.110(6) 0.149(7) 0.148(7) 0.022(6) 0.043(6) -0.052(5)
C35_5 0.147(7) 0.175(8) 0.160(7) 0.030(6) 0.045(6) -0.063(6)
C36_5 0.179(7) 0.218(8) 0.177(7) 0.048(6) 0.063(6) -0.075(6)
C37_5 0.170(7) 0.211(8) 0.191(7) 0.043(7) 0.069(6) -0.075(6)
C38_5 0.192(7) 0.245(8) 0.221(8) 0.058(7) 0.081(6) -0.083(6)
C39_5 0.230(8) 0.286(10) 0.218(8) 0.068(8) 0.087(7) -0.093(8)
Br40_5 0.501(7) 0.534(7) 0.234(4) 0.146(4) 0.079(4) -0.147(6)
C40_5 0.248(9) 0.308(10) 0.206(7) 0.078(7) 0.079(7) -0.100(8)
C41_5 0.221(8) 0.266(9) 0.189(8) 0.066(7) 0.060(7) -0.092(8)
C42_5 0.181(7) 0.227(9) 0.262(9) 0.057(8) 0.078(7) -0.087(7)
N43_5 0.157(7) 0.215(8) 0.284(9) 0.048(8) 0.078(7) -0.088(6)
O44_5 0.149(6) 0.204(7) 0.324(8) 0.048(7) 0.077(6) -0.088(6)
C45_5 0.109(6) 0.164(7) 0.338(9) 0.059(6) 0.065(6) -0.062(5)
C46_5 0.112(6) 0.159(8) 0.333(10) 0.056(7) 0.063(7) -0.053(6)
C47_5 0.099(6) 0.154(8) 0.321(10) 0.054(7) 0.064(7) -0.037(6)
C48_5 0.088(5) 0.143(7) 0.315(9) 0.047(6) 0.065(6) -0.035(5)
C49_5 0.094(6) 0.158(8) 0.328(10) 0.058(7) 0.062(7) -0.043(6)
C50_5 0.105(6) 0.172(8) 0.339(10) 0.061(7) 0.061(7) -0.053(6)
C4A_5 0.111(6) 0.155(7) 0.132(7) -0.026(5) 0.036(5) -0.051(5)
O4B_5 0.138(7) 0.187(8) 0.163(8) -0.044(6) 0.053(6) -0.061(6)
O4C_5 0.096(6) 0.130(6) 0.100(6) -0.019(5) 0.022(4) -0.044(5)
O12A_5 0.122(6) 0.191(8) 0.223(9) -0.047(6) 0.072(6) -0.123(6)
O25A_5 0.112(6) 0.126(7) 0.339(11) 0.019(7) 0.089(7) -0.049(5)
O37A_5 0.145(7) 0.184(8) 0.185(8) 0.027(7) 0.069(6) -0.064(6)
C48A_5 0.083(5) 0.126(7) 0.290(9) 0.036(6) 0.060(6) -0.023(5)
O48B_5 0.077(5) 0.094(6) 0.271(10) 0.022(6) 0.057(6) -0.010(4)
O48C_5 0.108(6) 0.142(7) 0.276(10) 0.033(6) 0.056(7) -0.021(6)
C1_6 0.091(6) 0.127(7) 0.065(5) 0.000 0.018(4) 0.000
C2_6 0.096(7) 0.167(9) 0.071(6) 0.000 0.019(5) 0.000
C3_6 0.103(7) 0.181(9) 0.070(6) 0.000 0.022(5) 0.000
C4_6 0.099(6) 0.158(8) 0.067(5) 0.000 0.021(5) 0.000
C5_6 0.094(7) 0.126(8) 0.065(6) 0.000 0.022(5) 0.000
C6_6 0.089(6) 0.121(8) 0.063(6) 0.000 0.017(5) 0.000
B7_6 0.082(5) 0.117(6) 0.059(5) 0.000 0.018(4) 0.000
O8_6 0.081(5) 0.134(6) 0.052(4) 0.000 0.017(4) 0.000
N9_6 0.078(6) 0.142(7) 0.048(5) 0.000 0.023(5) 0.000
C10_6 0.079(6) 0.178(9) 0.060(6) 0.000 0.020(5) 0.000
C11_6 0.085(6) 0.220(8) 0.062(5) 0.000 0.014(5) 0.000
C12_6 0.083(6) 0.216(8) 0.052(5) 0.000 0.009(5) 0.000
C13_6 0.097(6) 0.239(9) 0.059(5) 0.000 0.003(5) 0.000
C14_6 0.097(6) 0.274(10) 0.067(7) 0.000 0.001(5) 0.000
Br15_6 0.108(2) 0.932(13) 0.155(3) 0.000 -0.017(2) 0.000
C15_6 0.099(6) 0.307(10) 0.077(7) 0.000 0.005(5) 0.000
C16_6 0.089(6) 0.271(10) 0.071(7) 0.000 0.010(5) 0.000
C17_6 0.111(7) 0.215(9) 0.054(6) 0.000 0.005(6) 0.000
N18_6 0.119(7) 0.186(8) 0.051(6) 0.000 0.010(6) 0.000
O19_6 0.137(6) 0.168(7) 0.050(5) 0.000 0.015(5) 0.000
B20_6 0.149(7) 0.152(7) 0.065(6) 0.000 0.024(6) 0.000
O21_6 0.095(5) 0.111(5) 0.063(4) 0.006(4) 0.023(4) 0.006(4)
N22_6 0.096(5) 0.100(5) 0.066(4) -0.003(4) 0.030(4) -0.009(4)
C23_6 0.105(6) 0.101(6) 0.069(5) 0.000(5) 0.034(5) -0.006(5)
C24_6 0.116(6) 0.108(5) 0.071(5) -0.002(4) 0.033(5) 0.005(5)
C25_6 0.116(6) 0.106(5) 0.072(5) -0.006(4) 0.028(5) 0.004(5)
C26_6 0.132(6) 0.122(6) 0.072(5) -0.002(4) 0.035(5) 0.021(5)
C27_6 0.157(7) 0.131(6) 0.093(6) 0.000(5) 0.042(6) 0.035(6)
Br28_6 0.330(3) 0.1811(19) 0.1617(18) 0.0213(14) 0.102(2) 0.141(2)
C28_6 0.167(7) 0.132(6) 0.092(6) 0.001(5) 0.045(6) 0.043(5)
C29_6 0.139(7) 0.116(6) 0.082(6) 0.000(5) 0.037(5) 0.022(5)
C30_6 0.140(7) 0.144(7) 0.072(5) 0.001(5) 0.036(5) 0.027(6)
N31_6 0.144(7) 0.142(6) 0.067(5) 0.004(5) 0.030(5) 0.027(5)
O32_6 0.157(6) 0.155(6) 0.075(4) 0.006(4) 0.032(5) 0.026(4)
C45_6 0.174(8) 0.148(8) 0.074(6) 0.000 0.036(6) 0.000
C46_6 0.209(9) 0.153(8) 0.083(6) -0.005(5) 0.046(7) -0.006(6)
C47_6 0.202(9) 0.142(8) 0.080(6) 0.001(5) 0.044(7) 0.003(6)
C48_6 0.173(9) 0.137(8) 0.080(7) 0.000 0.044(7) 0.000
C4A_6 0.114(7) 0.178(8) 0.070(6) 0.000 0.022(5) 0.000
O4B_6 0.121(7) 0.203(10) 0.071(7) 0.000 0.030(6) 0.000
O4C_6 0.122(7) 0.176(9) 0.075(7) 0.000 0.022(6) 0.000
O12A_6 0.075(6) 0.209(9) 0.039(5) 0.000 0.009(5) 0.000
O25A_6 0.127(6) 0.096(5) 0.065(4) -0.008(4) 0.023(4) 0.001(4)
C48A_6 0.162(9) 0.135(8) 0.080(7) 0.000 0.037(7) 0.000
O48B_6 0.166(7) 0.127(7) 0.085(6) 0.014(4) 0.039(5) 0.012(5)

loop_
_atom_type_symbol
_atom_type_description
_atom_type_scat_dispersion_real
_atom_type_scat_dispersion_imag
_atom_type_scat_source
C C 0.0033 0.0016 'International Tables Vol C Tables 4.2.6.8 and 6.1.1.4'
H H 0.0000 0.0000 'International Tables Vol C Tables 4.2.6.8 and 6.1.1.4'
B B 0.0013 0.0007 'International Tables Vol C Tables 4.2.6.8 and 6.1.1.4'
N N 0.0061 0.0033 'International Tables Vol C Tables 4.2.6.8 and 6.1.1.4'
O O 0.0106 0.0060 'International Tables Vol C Tables 4.2.6.8 and 6.1.1.4'
Co Co 0.3494 0.9721 'International Tables Vol C Tables 4.2.6.8 and 6.1.1.4'
Zn Zn 0.2839 1.4301 'International Tables Vol C Tables 4.2.6.8 and 6.1.1.4'
Br Br -0.2901 2.4595 'International Tables Vol C Tables 4.2.6.8 and 6.1.1.4'

loop_
_geom_angle_atom_site_label_1
_geom_angle_atom_site_label_2
_geom_angle_atom_site_label_3
_geom_angle
_geom_angle_site_symmetry_1
_geom_angle_site_symmetry_3
O1_3 Zn1_1 O48B_6 110.9(3) . 6_564
O1_3 Zn1_1 O4C_5 118.2(3) . .
O48B_6 Zn1_1 O4C_5 101.7(4) 6_564 .
O1_3 Zn1_1 O48B_5 112.1(4) . 8
O48B_6 Zn1_1 O48B_5 102.9(5) 6_564 8
O4C_5 Zn1_1 O48B_5 109.5(4) . 8
O1_3 Zn1_1 Zn2_1 36.2(2) . .
O48B_6 Zn1_1 Zn2_1 126.4(3) 6_564 .
O4C_5 Zn1_1 Zn2_1 82.2(3) . .
O48B_5 Zn1_1 Zn2_1 126.4(3) 8 .
O1_3 Zn1_1 Zn1_1 34.4(2) . 6_565
O48B_6 Zn1_1 Zn1_1 76.6(3) 6_564 6_565
O4C_5 Zn1_1 Zn1_1 125.6(3) . 6_565
O48B_5 Zn1_1 Zn1_1 124.1(3) 8 6_565
Zn2_1 Zn1_1 Zn1_1 59.89(3) . 6_565
O1_3 Zn1_1 Zn3_1 34.9(2) . .
O48B_6 Zn1_1 Zn3_1 123.5(3) 6_564 .
O4C_5 Zn1_1 Zn3_1 132.2(3) . .
O48B_5 Zn1_1 Zn3_1 77.2(3) 8 .
Zn2_1 Zn1_1 Zn3_1 59.63(5) . .
Zn1_1 Zn1_1 Zn3_1 60.09(3) 6_565 .
O4B_6 Zn2_1 O4B_5 111.2(4) . .
O4B_6 Zn2_1 O4B_5 111.2(4) . 6_565
O4B_5 Zn2_1 O4B_5 106.0(7) . 6_565
O4B_6 Zn2_1 O1_3 114.1(4) . .
O4B_5 Zn2_1 O1_3 107.0(3) . .
O4B_5 Zn2_1 O1_3 107.0(3) 6_565 .
O4B_6 Zn2_1 Zn3_1 78.0(4) . .
O4B_5 Zn2_1 Zn3_1 123.1(3) . .
O4B_5 Zn2_1 Zn3_1 123.1(3) 6_565 .
O1_3 Zn2_1 Zn3_1 36.1(2) . .
O4B_6 Zn2_1 Zn1_1 126.4(3) . 6_565
O4B_5 Zn2_1 Zn1_1 119.3(3) . 6_565
O4B_5 Zn2_1 Zn1_1 71.8(3) 6_565 6_565
O1_3 Zn2_1 Zn1_1 35.21(11) . 6_565
Zn3_1 Zn2_1 Zn1_1 60.48(5) . 6_565
O4B_6 Zn2_1 Zn1_1 126.4(3) . .
O4B_5 Zn2_1 Zn1_1 71.8(3) . .
O4B_5 Zn2_1 Zn1_1 119.3(3) 6_565 .
O1_3 Zn2_1 Zn1_1 35.21(11) . .
Zn3_1 Zn2_1 Zn1_1 60.48(5) . .
Zn1_1 Zn2_1 Zn1_1 60.22(6) 6_565 .
O48C_5 Zn3_1 O48C_5 101.5(8) 3 8
O48C_5 Zn3_1 O1_3 109.7(4) 3 .
O48C_5 Zn3_1 O1_3 109.7(4) 8 .
O48C_5 Zn3_1 O4C_6 110.8(5) 3 .
O48C_5 Zn3_1 O4C_6 110.8(5) 8 .
O1_3 Zn3_1 O4C_6 113.6(4) . .
O48C_5 Zn3_1 Zn2_1 126.2(3) 3 .
O48C_5 Zn3_1 Zn2_1 126.2(3) 8 .
O1_3 Zn3_1 Zn2_1 36.6(2) . .
O4C_6 Zn3_1 Zn2_1 77.0(4) . .
O48C_5 Zn3_1 Zn1_1 121.4(4) 3 .
O48C_5 Zn3_1 Zn1_1 75.4(4) 8 .
O1_3 Zn3_1 Zn1_1 34.48(11) . .
O4C_6 Zn3_1 Zn1_1 125.2(3) . .
Zn2_1 Zn3_1 Zn1_1 59.89(5) . .
O48C_5 Zn3_1 Zn1_1 75.4(4) 3 6_565
O48C_5 Zn3_1 Zn1_1 121.4(4) 8 6_565
O1_3 Zn3_1 Zn1_1 34.48(11) . 6_565
O4C_6 Zn3_1 Zn1_1 125.2(3) . 6_565
Zn2_1 Zn3_1 Zn1_1 59.88(5) . 6_565
Zn1_1 Zn3_1 Zn1_1 59.82(5) . 6_565
O12A_6 Co1_2 N22_6 134.1(3) . .
O12A_6 Co1_2 N22_6 134.1(3) . 6_565
N22_6 Co1_2 N22_6 87.8(5) . 6_565
O12A_6 Co1_2 O25A_6 75.8(3) . 6_565
N22_6 Co1_2 O25A_6 138.1(3) . 6_565
N22_6 Co1_2 O25A_6 82.5(3) 6_565 6_565
O12A_6 Co1_2 O25A_6 75.8(3) . .
N22_6 Co1_2 O25A_6 82.5(3) . .
N22_6 Co1_2 O25A_6 138.1(3) 6_565 .
O25A_6 Co1_2 O25A_6 78.1(4) 6_565 .
O12A_6 Co1_2 N9_6 84.1(4) . .
N22_6 Co1_2 N9_6 83.5(3) . .
N22_6 Co1_2 N9_6 83.5(3) 6_565 .
O25A_6 Co1_2 N9_6 135.0(3) 6_565 .
O25A_6 Co1_2 N9_6 135.0(3) . .
O12A_6 Co1_2 Co2_2 46.2(3) . .
N22_6 Co1_2 Co2_2 128.0(3) . .
N22_6 Co1_2 Co2_2 128.0(3) 6_565 .
O25A_6 Co1_2 Co2_2 45.4(2) 6_565 .
O25A_6 Co1_2 Co2_2 45.4(2) . .
N9_6 Co1_2 Co2_2 130.3(3) . .
N31_6 Co2_2 N31_6 87.0(6) . 6_565
N31_6 Co2_2 N18_6 85.5(4) . .
N31_6 Co2_2 N18_6 85.5(4) 6_565 .
N31_6 Co2_2 O25A_6 138.4(4) . 6_565
N31_6 Co2_2 O25A_6 83.3(3) 6_565 6_565
N18_6 Co2_2 O25A_6 133.5(3) . 6_565
N31_6 Co2_2 O25A_6 83.3(3) . .
N31_6 Co2_2 O25A_6 138.4(4) 6_565 .
N18_6 Co2_2 O25A_6 133.5(3) . .
O25A_6 Co2_2 O25A_6 77.7(4) 6_565 .
N31_6 Co2_2 O12A_6 134.8(3) . .
N31_6 Co2_2 O12A_6 134.8(3) 6_565 .
N18_6 Co2_2 O12A_6 82.3(4) . .
O25A_6 Co2_2 O12A_6 74.4(3) 6_565 .
O25A_6 Co2_2 O12A_6 74.4(3) . .
N31_6 Co2_2 Co1_2 128.5(3) . .
N31_6 Co2_2 Co1_2 128.5(3) 6_565 .
N18_6 Co2_2 Co1_2 127.0(4) . .
O25A_6 Co2_2 Co1_2 45.2(2) 6_565 .
O25A_6 Co2_2 Co1_2 45.2(2) . .
O12A_6 Co2_2 Co1_2 44.7(2) . .
N34_5 Co3_2 O37A_5 84.0(4) . .
N34_5 Co3_2 O12A_5 135.2(5) . .
O37A_5 Co3_2 O12A_5 75.6(4) . .
N34_5 Co3_2 O25A_5 136.2(5) . .
O37A_5 Co3_2 O25A_5 75.6(5) . .
O12A_5 Co3_2 O25A_5 76.3(5) . .
N34_5 Co3_2 N22_5 87.3(5) . .
O37A_5 Co3_2 N22_5 136.8(5) . .
O12A_5 Co3_2 N22_5 134.0(5) . .
O25A_5 Co3_2 N22_5 82.2(4) . .
N34_5 Co3_2 N9_5 83.9(5) . .
O37A_5 Co3_2 N9_5 135.9(5) . .
O12A_5 Co3_2 N9_5 83.9(4) . .
O25A_5 Co3_2 N9_5 136.5(6) . .
N22_5 Co3_2 N9_5 84.6(5) . .
N34_5 Co3_2 Co4_2 128.4(3) . .
O37A_5 Co3_2 Co4_2 44.4(3) . .
O12A_5 Co3_2 Co4_2 45.7(3) . .
O25A_5 Co3_2 Co4_2 45.5(3) . .
N22_5 Co3_2 Co4_2 127.7(3) . .
N9_5 Co3_2 Co4_2 129.6(3) . .
N31_5 Co4_2 N43_5 85.2(6) . .
N31_5 Co4_2 N18_5 85.5(6) . .
N43_5 Co4_2 N18_5 85.4(6) . .
N31_5 Co4_2 O37A_5 138.0(6) . .
N43_5 Co4_2 O37A_5 84.6(5) . .
N18_5 Co4_2 O37A_5 133.8(6) . .
N31_5 Co4_2 O25A_5 83.1(4) . .
N43_5 Co4_2 O25A_5 134.2(6) . .
N18_5 Co4_2 O25A_5 137.1(6) . .
O37A_5 Co4_2 O25A_5 75.5(5) . .
N31_5 Co4_2 O12A_5 133.3(6) . .
N43_5 Co4_2 O12A_5 138.2(6) . .
N18_5 Co4_2 O12A_5 83.0(4) . .
O37A_5 Co4_2 O12A_5 75.3(4) . .
O25A_5 Co4_2 O12A_5 75.6(5) . .
N31_5 Co4_2 Co3_2 128.2(3) . .
N43_5 Co4_2 Co3_2 129.2(4) . .
N18_5 Co4_2 Co3_2 128.0(3) . .
O37A_5 Co4_2 Co3_2 44.6(3) . .
O25A_5 Co4_2 Co3_2 45.2(3) . .
O12A_5 Co4_2 Co3_2 45.1(3) . .
Zn1_1 O1_3 Zn1_1 111.1(4) . 6_565
Zn1_1 O1_3 Zn3_1 110.6(2) . .
Zn1_1 O1_3 Zn3_1 110.6(2) 6_565 .
Zn1_1 O1_3 Zn2_1 108.6(2) . .
Zn1_1 O1_3 Zn2_1 108.6(2) 6_565 .
Zn3_1 O1_3 Zn2_1 107.3(4) . .
C6_5 C1_5 C2_5 116.4(8) . .
C6_5 C1_5 B7_5 124.8(9) . .
C2_5 C1_5 B7_5 118.7(9) . .
C3_5 C2_5 C1_5 121.1(9) . .
C3_5 C2_5 H2_5 119.4 . .
C1_5 C2_5 H2_5 119.4 . .
C4_5 C3_5 C2_5 120.8(9) . .
C4_5 C3_5 H3_5 119.6 . .
C2_5 C3_5 H3_5 119.6 . .
C5_5 C4_5 C3_5 119.5(8) . .
C5_5 C4_5 C4A_5 121.2(9) . .
C3_5 C4_5 C4A_5 119.1(9) . .
C4_5 C5_5 C6_5 118.8(9) . .
C4_5 C5_5 H5_5 120.6 . .
C6_5 C5_5 H5_5 120.6 . .
C1_5 C6_5 C5_5 123.3(9) . .
C1_5 C6_5 H6_5 118.3 . .
C5_5 C6_5 H6_5 118.3 . .
O21_5 B7_5 O33_5 112.8(12) . .
O21_5 B7_5 O8_5 113.4(12) . .
O33_5 B7_5 O8_5 111.5(11) . .
O21_5 B7_5 C1_5 105.0(10) . .
O33_5 B7_5 C1_5 106.7(10) . .
O8_5 B7_5 C1_5 106.7(10) . .
N9_5 O8_5 B7_5 113.4(9) . .
C10_5 N9_5 O8_5 111.3(11) . .
C10_5 N9_5 Co3_2 129.2(9) . .
O8_5 N9_5 Co3_2 119.5(8) . .
N9_5 C10_5 C11_5 126.5(11) . .
N9_5 C10_5 H10_5 116.7 . .
C11_5 C10_5 H10_5 116.7 . .
C16_5 C11_5 C12_5 120.5(9) . .
C16_5 C11_5 C10_5 115.7(9) . .
C12_5 C11_5 C10_5 123.8(9) . .
O12A_5 C12_5 C13_5 120.0(10) . .
O12A_5 C12_5 C11_5 121.9(10) . .
C13_5 C12_5 C11_5 118.1(10) . .
C14_5 C13_5 C12_5 119.7(9) . .
C14_5 C13_5 C17_5 118.0(10) . .
C12_5 C13_5 C17_5 122.4(9) . .
C15_5 C14_5 C13_5 119.9(9) . .
C15_5 C14_5 H14_5 120.0 . .
C13_5 C14_5 H14_5 120.0 . .
C16_5 C15_5 C14_5 122.2(9) . .
C16_5 C15_5 Br15_5 118.1(8) . .
C14_5 C15_5 Br15_5 119.6(8) . .
C15_5 C16_5 C11_5 119.4(9) . .
C15_5 C16_5 H16_5 120.3 . .
C11_5 C16_5 H16_5 120.3 . .
N18_5 C17_5 C13_5 128.0(12) . .
N18_5 C17_5 H17_5 116.0 . .
C13_5 C17_5 H17_5 116.0 . .
C17_5 N18_5 O19_5 111.1(12) . .
C17_5 N18_5 Co4_2 130.6(10) . .
O19_5 N18_5 Co4_2 118.3(10) . .
N18_5 O19_5 B20_5 116.5(11) . .
O19_5 B20_5 O32_5 106.1(13) . .
O19_5 B20_5 O44_5 116.1(14) . .
O32_5 B20_5 O44_5 115.9(15) . .
O19_5 B20_5 C45_5 108.9(12) . .
O32_5 B20_5 C45_5 104.5(10) . .
O44_5 B20_5 C45_5 104.6(11) . .
N22_5 O21_5 B7_5 117.9(9) . .
C23_5 N22_5 O21_5 110.7(10) . .
C23_5 N22_5 Co3_2 132.4(9) . .
O21_5 N22_5 Co3_2 116.7(8) . .
N22_5 C23_5 C24_5 125.3(11) . .
N22_5 C23_5 H23_5 117.4 . .
C24_5 C23_5 H23_5 117.4 . .
C29_5 C24_5 C25_5 119.6(9) . .
C29_5 C24_5 C23_5 117.4(9) . .
C25_5 C24_5 C23_5 122.9(9) . .
O25A_5 C25_5 C24_5 121.4(10) . .
O25A_5 C25_5 C26_5 120.3(9) . .
C24_5 C25_5 C26_5 118.0(9) . .
C27_5 C26_5 C25_5 120.8(9) . .
C27_5 C26_5 C30_5 115.6(10) . .
C25_5 C26_5 C30_5 123.6(9) . .
C28_5 C27_5 C26_5 118.2(9) . .
C28_5 C27_5 H27_5 120.9 . .
C26_5 C27_5 H27_5 120.9 . .
C29_5 C28_5 C27_5 122.7(8) . .
C29_5 C28_5 Br28_5 119.5(8) . .
C27_5 C28_5 Br28_5 117.7(8) . .
C28_5 C29_5 C24_5 120.7(9) . .
C28_5 C29_5 H29_5 119.6 . .
C24_5 C29_5 H29_5 119.6 . .
N31_5 C30_5 C26_5 124.4(12) . .
N31_5 C30_5 H30_5 117.8 . .
C26_5 C30_5 H30_5 117.8 . .
C30_5 N31_5 O32_5 105.7(11) . .
C30_5 N31_5 Co4_2 133.1(10) . .
O32_5 N31_5 Co4_2 120.3(9) . .
N31_5 O32_5 B20_5 111.0(10) . .
N34_5 O33_5 B7_5 118.1(9) . .
C35_5 N34_5 O33_5 113.6(11) . .
C35_5 N34_5 Co3_2 128.3(9) . .
O33_5 N34_5 Co3_2 118.1(8) . .
N34_5 C35_5 C36_5 128.4(12) . .
N34_5 C35_5 H35_5 115.8 . .
C36_5 C35_5 H35_5 115.8 . .
C41_5 C36_5 C37_5 119.4(9) . .
C41_5 C36_5 C35_5 116.7(10) . .
C37_5 C36_5 C35_5 123.8(9) . .
O37A_5 C37_5 C38_5 125.2(11) . .
O37A_5 C37_5 C36_5 117.3(10) . .
C38_5 C37_5 C36_5 117.5(10) . .
C39_5 C38_5 C37_5 121.7(10) . .
C39_5 C38_5 C42_5 116.0(10) . .
C37_5 C38_5 C42_5 122.3(9) . .
C40_5 C39_5 C38_5 118.7(9) . .
C40_5 C39_5 H39_5 120.6 . .
C38_5 C39_5 H39_5 120.6 . .
C41_5 C40_5 C39_5 122.0(9) . .
C41_5 C40_5 Br40_5 118.9(8) . .
C39_5 C40_5 Br40_5 119.1(8) . .
C40_5 C41_5 C36_5 120.6(9) . .
C40_5 C41_5 H41_5 119.7 . .
C36_5 C41_5 H41_5 119.7 . .
N43_5 C42_5 C38_5 123.1(12) . .
N43_5 C42_5 H42_5 118.4 . .
C38_5 C42_5 H42_5 118.4 . .
C42_5 N43_5 O44_5 102.0(13) . .
C42_5 N43_5 Co4_2 132.7(11) . .
O44_5 N43_5 Co4_2 123.9(10) . .
N43_5 O44_5 B20_5 111.5(11) . .
C46_5 C45_5 C50_5 116.8(8) . .
C46_5 C45_5 B20_5 123.3(10) . .
C50_5 C45_5 B20_5 119.8(10) . .
C47_5 C46_5 C45_5 120.5(9) . .
C47_5 C46_5 H46_5 119.8 . .
C45_5 C46_5 H46_5 119.8 . .
C48_5 C47_5 C46_5 120.8(9) . .
C48_5 C47_5 H47_5 119.6 . .
C46_5 C47_5 H47_5 119.6 . .
C47_5 C48_5 C49_5 120.4(8) . .
C47_5 C48_5 C48A_5 121.8(10) . .
C49_5 C48_5 C48A_5 117.8(9) . .
C50_5 C49_5 C48_5 117.5(9) . .
C50_5 C49_5 H49_5 121.2 . .
C48_5 C49_5 H49_5 121.2 . .
C49_5 C50_5 C45_5 123.9(9) . .
C49_5 C50_5 H50_5 118.0 . .
C45_5 C50_5 H50_5 118.0 . .
O4C_5 C4A_5 O4B_5 129.8(10) . .
O4C_5 C4A_5 C4_5 118.3(10) . .
O4B_5 C4A_5 C4_5 111.9(10) . .
C4A_5 O4B_5 Zn2_1 133.9(9) . .
C4A_5 O4C_5 Zn1_1 121.0(7) . .
C12_5 O12A_5 Co3_2 134.5(8) . .
C12_5 O12A_5 Co4_2 136.0(7) . .
Co3_2 O12A_5 Co4_2 89.3(4) . .
C25_5 O25A_5 Co3_2 135.6(8) . .
C25_5 O25A_5 Co4_2 134.9(8) . .
Co3_2 O25A_5 Co4_2 89.3(4) . .
C37_5 O37A_5 Co4_2 130.8(8) . .
C37_5 O37A_5 Co3_2 137.3(9) . .
Co4_2 O37A_5 Co3_2 91.0(5) . .
O48C_5 C48A_5 O48B_5 128.5(10) . .
O48C_5 C48A_5 C48_5 116.5(11) . .
O48B_5 C48A_5 C48_5 114.9(10) . .
C48A_5 O48B_5 Zn1_1 123.2(7) . 8_455
C48A_5 O48C_5 Zn3_1 133.7(9) . 3_445
C6_6 C1_6 C2_6 115.4(8) . .
C6_6 C1_6 B7_6 124.8(9) . .
C2_6 C1_6 B7_6 119.8(9) . .
C3_6 C2_6 C1_6 123.3(10) . .
C3_6 C2_6 H2_6 118.4 . .
C1_6 C2_6 H2_6 118.4 . .
C2_6 C3_6 C4_6 120.2(10) . .
C2_6 C3_6 H3_6 119.9 . .
C4_6 C3_6 H3_6 119.9 . .
C5_6 C4_6 C3_6 117.7(8) . .
C5_6 C4_6 C4A_6 123.8(10) . .
C3_6 C4_6 C4A_6 118.5(10) . .
C6_6 C5_6 C4_6 120.9(9) . .
C6_6 C5_6 H5_6 119.6 . .
C4_6 C5_6 H5_6 119.6 . .
C5_6 C6_6 C1_6 122.6(9) . .
C5_6 C6_6 H6_6 118.7 . .
C1_6 C6_6 H6_6 118.7 . .
O8_6 B7_6 O21_6 114.4(6) . .
O8_6 B7_6 O21_6 114.4(6) . 6_565
O21_6 B7_6 O21_6 111.2(12) . 6_565
O8_6 B7_6 C1_6 111.2(10) . .
O21_6 B7_6 C1_6 102.1(6) . .
O21_6 B7_6 C1_6 102.1(6) 6_565 .
N9_6 O8_6 B7_6 114.4(10) . .
C10_6 N9_6 O8_6 112.0(11) . .
C10_6 N9_6 Co1_2 128.5(9) . .
O8_6 N9_6 Co1_2 119.5(8) . .
N9_6 C10_6 C11_6 125.4(11) . .
N9_6 C10_6 H10_6 117.3 . .
C11_6 C10_6 H10_6 117.3 . .
C12_6 C11_6 C16_6 119.7(9) . .
C12_6 C11_6 C10_6 125.7(9) . .
C16_6 C11_6 C10_6 114.6(9) . .
O12A_6 C12_6 C11_6 120.9(9) . .
O12A_6 C12_6 C13_6 120.6(10) . .
C11_6 C12_6 C13_6 118.5(9) . .
C14_6 C13_6 C12_6 120.4(9) . .
C14_6 C13_6 C17_6 115.5(9) . .
C12_6 C13_6 C17_6 124.1(9) . .
C15_6 C14_6 C13_6 119.1(9) . .
C15_6 C14_6 H14_6 120.4 . .
C13_6 C14_6 H14_6 120.4 . .
C16_6 C15_6 C14_6 122.7(8) . .
C16_6 C15_6 Br15_6 118.3(8) . .
C14_6 C15_6 Br15_6 119.0(8) . .
C15_6 C16_6 C11_6 119.6(9) . .
C15_6 C16_6 H16_6 120.2 . .
C11_6 C16_6 H16_6 120.2 . .
N18_6 C17_6 C13_6 125.5(12) . .
N18_6 C17_6 H17_6 117.3 . .
C13_6 C17_6 H17_6 117.3 . .
C17_6 N18_6 O19_6 110.1(12) . .
C17_6 N18_6 Co2_2 131.9(11) . .
O19_6 N18_6 Co2_2 118.1(9) . .
N18_6 O19_6 B20_6 115.4(11) . .
O19_6 B20_6 O32_6 113.9(8) . .
O19_6 B20_6 O32_6 113.9(8) . 6_565
O32_6 B20_6 O32_6 113.5(15) . 6_565
O19_6 B20_6 C45_6 107.3(14) . .
O32_6 B20_6 C45_6 103.4(9) . .
O32_6 B20_6 C45_6 103.4(9) 6_565 .
N22_6 O21_6 B7_6 115.9(7) . .
C23_6 N22_6 O21_6 110.4(8) . .
C23_6 N22_6 Co1_2 131.4(8) . .
O21_6 N22_6 Co1_2 118.0(6) . .
N22_6 C23_6 C24_6 126.1(9) . .
N22_6 C23_6 H23_6 116.9 . .
C24_6 C23_6 H23_6 116.9 . .
C29_6 C24_6 C25_6 119.5(8) . .
C29_6 C24_6 C23_6 116.9(8) . .
C25_6 C24_6 C23_6 123.6(8) . .
O25A_6 C25_6 C24_6 119.6(8) . .
O25A_6 C25_6 C26_6 121.3(8) . .
C24_6 C25_6 C26_6 119.0(8) . .
C27_6 C26_6 C25_6 119.1(8) . .
C27_6 C26_6 C30_6 116.5(8) . .
C25_6 C26_6 C30_6 124.4(8) . .
C28_6 C27_6 C26_6 119.9(8) . .
C28_6 C27_6 H27_6 120.0 . .
C26_6 C27_6 H27_6 120.0 . .
C29_6 C28_6 C27_6 122.6(8) . .
C29_6 C28_6 Br28_6 118.4(7) . .
C27_6 C28_6 Br28_6 119.0(7) . .
C28_6 C29_6 C24_6 119.9(8) . .
C28_6 C29_6 H29_6 120.1 . .
C24_6 C29_6 H29_6 120.1 . .
N31_6 C30_6 C26_6 124.8(10) . .
N31_6 C30_6 H30_6 117.6 . .
C26_6 C30_6 H30_6 117.6 . .
C30_6 N31_6 O32_6 109.8(9) . .
C30_6 N31_6 Co2_2 132.0(8) . .
O32_6 N31_6 Co2_2 118.3(7) . .
N31_6 O32_6 B20_6 114.1(9) . .
C46_6 C45_6 C46_6 110.3(13) 6_565 .
C46_6 C45_6 B20_6 124.8(6) 6_565 .
C46_6 C45_6 B20_6 124.8(6) . .
C47_6 C46_6 C45_6 125.6(11) . .
C47_6 C46_6 H46_6 117.2 . .
C45_6 C46_6 H46_6 117.2 . .
C46_6 C47_6 C48_6 121.8(11) . .
C46_6 C47_6 H47_6 119.1 . .
C48_6 C47_6 H47_6 119.1 . .
C47_6 C48_6 C47_6 114.6(13) . 6_565
C47_6 C48_6 C48A_6 122.6(6) . .
C47_6 C48_6 C48A_6 122.6(6) 6_565 .
O4B_6 C4A_6 O4C_6 131.0(12) . .
O4B_6 C4A_6 C4_6 114.4(11) . .
O4C_6 C4A_6 C4_6 114.6(11) . .
C4A_6 O4B_6 Zn2_1 127.0(9) . .
C4A_6 O4C_6 Zn3_1 127.0(9) . .
C12_6 O12A_6 Co1_2 135.3(8) . .
C12_6 O12A_6 Co2_2 135.7(8) . .
Co1_2 O12A_6 Co2_2 89.1(4) . .
C25_6 O25A_6 Co1_2 136.5(6) . .
C25_6 O25A_6 Co2_2 134.0(6) . .
Co1_2 O25A_6 Co2_2 89.4(3) . .
O48B_6 C48A_6 O48B_6 128.6(14) 6_565 .
O48B_6 C48A_6 C48_6 115.7(7) 6_565 .
O48B_6 C48A_6 C48_6 115.7(7) . .
C48A_6 O48B_6 Zn1_1 129.0(9) . 6_566

loop_
_geom_bond_atom_site_label_1
_geom_bond_atom_site_label_2
_geom_bond_distance
_geom_bond_site_symmetry_2
Zn1_1 O1_3 1.906(5) .
Zn1_1 O48B_6 1.906(8) 6_564
Zn1_1 O4C_5 1.931(8) .
Zn1_1 O48B_5 1.940(8) 8
Zn1_1 Zn2_1 3.133(2) .
Zn1_1 Zn1_1 3.143(2) 6_565
Zn1_1 Zn3_1 3.1513(19) .
Zn2_1 O4B_6 1.910(11) .
Zn2_1 O4B_5 1.928(9) .
Zn2_1 O4B_5 1.928(9) 6_565
Zn2_1 O1_3 1.952(8) .
Zn2_1 Zn3_1 3.125(3) .
Zn2_1 Zn1_1 3.133(2) 6_565
Zn3_1 O48C_5 1.782(10) 3
Zn3_1 O48C_5 1.782(10) 8
Zn3_1 O1_3 1.928(8) .
Zn3_1 O4C_6 1.929(11) .
Zn3_1 Zn1_1 3.1513(19) 6_565
Co1_2 O12A_6 2.064(9) .
Co1_2 N22_6 2.068(9) .
Co1_2 N22_6 2.068(9) 6_565
Co1_2 O25A_6 2.080(8) 6_565
Co1_2 O25A_6 2.081(8) .
Co1_2 N9_6 2.129(12) .
Co1_2 Co2_2 2.933(3) .
Co2_2 N31_6 2.085(11) .
Co2_2 N31_6 2.085(11) 6_565
Co2_2 N18_6 2.088(13) .
Co2_2 O25A_6 2.090(8) 6_565
Co2_2 O25A_6 2.090(8) .
Co2_2 O12A_6 2.118(11) .
Co3_2 N34_5 2.055(11) .
Co3_2 O37A_5 2.057(10) .
Co3_2 O12A_5 2.073(9) .
Co3_2 O25A_5 2.077(11) .
Co3_2 N22_5 2.082(11) .
Co3_2 N9_5 2.119(12) .
Co3_2 Co4_2 2.927(2) .
Co4_2 N31_5 2.025(14) .
Co4_2 N43_5 2.035(14) .
Co4_2 N18_5 2.041(13) .
Co4_2 O37A_5 2.049(11) .
Co4_2 O25A_5 2.088(10) .
Co4_2 O12A_5 2.094(11) .
O1_3 Zn1_1 1.906(5) 6_565
C1_5 C6_5 1.383(8) .
C1_5 C2_5 1.400(8) .
C1_5 B7_5 1.600(7) .
C2_5 C3_5 1.386(8) .
C2_5 H2_5 0.9500 .
C3_5 C4_5 1.382(10) .
C3_5 H3_5 0.9500 .
C4_5 C5_5 1.382(10) .
C4_5 C4A_5 1.503(8) .
C5_5 C6_5 1.389(8) .
C5_5 H5_5 0.9500 .
C6_5 H6_5 0.9500 .
B7_5 O21_5 1.421(15) .
B7_5 O33_5 1.453(16) .
B7_5 O8_5 1.458(15) .
O8_5 N9_5 1.364(11) .
N9_5 C10_5 1.268(7) .
C10_5 C11_5 1.443(9) .
C10_5 H10_5 0.9500 .
C11_5 C16_5 1.403(9) .
C11_5 C12_5 1.427(10) .
C12_5 O12A_5 1.278(13) .
C12_5 C13_5 1.426(10) .
C13_5 C14_5 1.411(9) .
C13_5 C17_5 1.441(10) .
C14_5 C15_5 1.373(9) .
C14_5 H14_5 0.9500 .
Br15_5 C15_5 1.904(9) .
C15_5 C16_5 1.373(9) .
C16_5 H16_5 0.9500 .
C17_5 N18_5 1.264(7) .
C17_5 H17_5 0.9500 .
N18_5 O19_5 1.381(12) .
O19_5 B20_5 1.447(19) .
B20_5 O32_5 1.479(18) .
B20_5 O44_5 1.490(18) .
B20_5 C45_5 1.599(7) .
O21_5 N22_5 1.366(11) .
N22_5 C23_5 1.263(7) .
C23_5 C24_5 1.442(9) .
C23_5 H23_5 0.9500 .
C24_5 C29_5 1.395(9) .
C24_5 C25_5 1.425(10) .
C25_5 O25A_5 1.285(13) .
C25_5 C26_5 1.433(10) .
C26_5 C27_5 1.408(9) .
C26_5 C30_5 1.449(10) .
C27_5 C28_5 1.384(9) .
C27_5 H27_5 0.9500 .
Br28_5 C28_5 1.893(8) .
C28_5 C29_5 1.363(9) .
C29_5 H29_5 0.9500 .
C30_5 N31_5 1.270(7) .
C30_5 H30_5 0.9500 .
N31_5 O32_5 1.441(13) .
O33_5 N34_5 1.333(11) .
N34_5 C35_5 1.260(7) .
C35_5 C36_5 1.440(9) .
C35_5 H35_5 0.9500 .
C36_5 C41_5 1.414(9) .
C36_5 C37_5 1.438(10) .
C37_5 O37A_5 1.275(13) .
C37_5 C38_5 1.425(10) .
C38_5 C39_5 1.412(9) .
C38_5 C42_5 1.441(10) .
C39_5 C40_5 1.381(9) .
C39_5 H39_5 0.9500 .
Br40_5 C40_5 1.895(9) .
C40_5 C41_5 1.381(9) .
C41_5 H41_5 0.9500 .
C42_5 N43_5 1.266(7) .
C42_5 H42_5 0.9500 .
N43_5 O44_5 1.329(13) .
C45_5 C46_5 1.399(9) .
C45_5 C50_5 1.409(9) .
C46_5 C47_5 1.391(8) .
C46_5 H46_5 0.9500 .
C47_5 C48_5 1.380(10) .
C47_5 H47_5 0.9500 .
C48_5 C49_5 1.412(10) .
C48_5 C48A_5 1.519(9) .
C49_5 C50_5 1.368(8) .
C49_5 H49_5 0.9500 .
C50_5 H50_5 0.9500 .
C4A_5 O4C_5 1.227(11) .
C4A_5 O4B_5 1.284(11) .
C48A_5 O48C_5 1.265(12) .
C48A_5 O48B_5 1.266(12) .
O48B_5 Zn1_1 1.940(8) 8_455
O48C_5 Zn3_1 1.782(10) 3_445
C1_6 C6_6 1.389(9) .
C1_6 C2_6 1.392(9) .
C1_6 B7_6 1.594(7) .
C2_6 C3_6 1.379(9) .
C2_6 H2_6 0.9500 .
C3_6 C4_6 1.393(10) .
C3_6 H3_6 0.9500 .
C4_6 C5_6 1.389(10) .
C4_6 C4A_6 1.512(9) .
C5_6 C6_6 1.382(8) .
C5_6 H5_6 0.9500 .
C6_6 H6_6 0.9500 .
B7_6 O8_6 1.414(15) .
B7_6 O21_6 1.453(10) .
B7_6 O21_6 1.453(10) 6_565
O8_6 N9_6 1.326(12) .
N9_6 C10_6 1.268(7) .
C10_6 C11_6 1.435(10) .
C10_6 H10_6 0.9500 .
C11_6 C12_6 1.423(10) .
C11_6 C16_6 1.424(9) .
C12_6 O12A_6 1.256(12) .
C12_6 C13_6 1.435(10) .
C13_6 C14_6 1.407(9) .
C13_6 C17_6 1.447(10) .
C14_6 C15_6 1.383(9) .
C14_6 H14_6 0.9500 .
Br15_6 C15_6 1.888(8) .
C15_6 C16_6 1.376(9) .
C16_6 H16_6 0.9500 .
C17_6 N18_6 1.256(7) .
C17_6 H17_6 0.9500 .
N18_6 O19_6 1.373(14) .
O19_6 B20_6 1.447(19) .
B20_6 O32_6 1.456(12) .
B20_6 O32_6 1.456(12) 6_565
B20_6 C45_6 1.596(8) .
O21_6 N22_6 1.357(10) .
N22_6 C23_6 1.271(6) .
C23_6 C24_6 1.448(9) .
C23_6 H23_6 0.9500 .
C24_6 C29_6 1.397(8) .
C24_6 C25_6 1.418(9) .
C25_6 O25A_6 1.299(10) .
C25_6 C26_6 1.429(9) .
C26_6 C27_6 1.393(8) .
C26_6 C30_6 1.441(9) .
C27_6 C28_6 1.369(8) .
C27_6 H27_6 0.9500 .
Br28_6 C28_6 1.924(8) .
C28_6 C29_6 1.360(8) .
C29_6 H29_6 0.9500 .
C30_6 N31_6 1.271(6) .
C30_6 H30_6 0.9500 .
N31_6 O32_6 1.400(11) .
C45_6 C46_6 1.381(8) 6_565
C45_6 C46_6 1.381(8) .
C46_6 C47_6 1.360(8) .
C46_6 H46_6 0.9500 .
C47_6 C48_6 1.368(9) .
C47_6 H47_6 0.9500 .
C48_6 C47_6 1.368(10) 6_565
C48_6 C48A_6 1.509(9) .
C4A_6 O4B_6 1.251(12) .
C4A_6 O4C_6 1.269(13) .
C48A_6 O48B_6 1.252(8) 6_565
C48A_6 O48B_6 1.252(9) .
O48B_6 Zn1_1 1.906(8) 6_566

loop_
_geom_torsion_atom_site_label_1
_geom_torsion_atom_site_label_2
_geom_torsion_atom_site_label_3
_geom_torsion_atom_site_label_4
_geom_torsion
_geom_torsion_site_symmetry_1
_geom_torsion_site_symmetry_4
C6_5 C1_5 C2_5 C3_5 0.2(14) . .
B7_5 C1_5 C2_5 C3_5 178.1(12) . .
C1_5 C2_5 C3_5 C4_5 -0.9(16) . .
C2_5 C3_5 C4_5 C5_5 0.3(14) . .
C2_5 C3_5 C4_5 C4A_5 -174.5(12) . .
C3_5 C4_5 C5_5 C6_5 0.9(13) . .
C4A_5 C4_5 C5_5 C6_5 175.6(10) . .
C2_5 C1_5 C6_5 C5_5 1.0(14) . .
B7_5 C1_5 C6_5 C5_5 -176.7(12) . .
C4_5 C5_5 C6_5 C1_5 -1.6(15) . .
C6_5 C1_5 B7_5 O21_5 -140.1(12) . .
C2_5 C1_5 B7_5 O21_5 42.2(14) . .
C6_5 C1_5 B7_5 O33_5 99.9(13) . .
C2_5 C1_5 B7_5 O33_5 -77.8(13) . .
C6_5 C1_5 B7_5 O8_5 -19.4(16) . .
C2_5 C1_5 B7_5 O8_5 162.9(11) . .
O21_5 B7_5 O8_5 N9_5 -67.3(15) . .
O33_5 B7_5 O8_5 N9_5 61.4(15) . .
C1_5 B7_5 O8_5 N9_5 177.6(11) . .
B7_5 O8_5 N9_5 C10_5 -177.6(13) . .
B7_5 O8_5 N9_5 Co3_2 4.0(16) . .
O8_5 N9_5 C10_5 C11_5 -178.2(13) . .
Co3_2 N9_5 C10_5 C11_5 0(2) . .
N9_5 C10_5 C11_5 C16_5 -179.7(19) . .
N9_5 C10_5 C11_5 C12_5 0(2) . .
C16_5 C11_5 C12_5 O12A_5 -177.1(18) . .
C10_5 C11_5 C12_5 O12A_5 4(2) . .
C16_5 C11_5 C12_5 C13_5 0.8(19) . .
C10_5 C11_5 C12_5 C13_5 -178.6(13) . .
O12A_5 C12_5 C13_5 C14_5 -179.9(17) . .
C11_5 C12_5 C13_5 C14_5 2.1(16) . .
O12A_5 C12_5 C13_5 C17_5 -0.2(19) . .
C11_5 C12_5 C13_5 C17_5 -178.1(14) . .
C12_5 C13_5 C14_5 C15_5 -2.3(17) . .
C17_5 C13_5 C14_5 C15_5 177.9(14) . .
C13_5 C14_5 C15_5 C16_5 -0.5(16) . .
C13_5 C14_5 C15_5 Br15_5 177.0(14) . .
C14_5 C15_5 C16_5 C11_5 3.5(18) . .
Br15_5 C15_5 C16_5 C11_5 -174.1(15) . .
C12_5 C11_5 C16_5 C15_5 -4(2) . .
C10_5 C11_5 C16_5 C15_5 175.8(14) . .
C14_5 C13_5 C17_5 N18_5 178(2) . .
C12_5 C13_5 C17_5 N18_5 -2(2) . .
C13_5 C17_5 N18_5 O19_5 -178.3(13) . .
C13_5 C17_5 N18_5 Co4_2 1(3) . .
C17_5 N18_5 O19_5 B20_5 -179.5(15) . .
Co4_2 N18_5 O19_5 B20_5 2(2) . .
N18_5 O19_5 B20_5 O32_5 67.6(17) . .
N18_5 O19_5 B20_5 O44_5 -62.7(18) . .
N18_5 O19_5 B20_5 C45_5 179.6(12) . .
O33_5 B7_5 O21_5 N22_5 -65.4(15) . .
O8_5 B7_5 O21_5 N22_5 62.6(15) . .
C1_5 B7_5 O21_5 N22_5 178.8(10) . .
B7_5 O21_5 N22_5 C23_5 -178.7(13) . .
B7_5 O21_5 N22_5 Co3_2 5.9(16) . .
O21_5 N22_5 C23_5 C24_5 179.5(12) . .
Co3_2 N22_5 C23_5 C24_5 -6(2) . .
N22_5 C23_5 C24_5 C29_5 -168.7(16) . .
N22_5 C23_5 C24_5 C25_5 7.1(19) . .
C29_5 C24_5 C25_5 O25A_5 172.7(16) . .
C23_5 C24_5 C25_5 O25A_5 -3.0(18) . .
C29_5 C24_5 C25_5 C26_5 -0.8(13) . .
C23_5 C24_5 C25_5 C26_5 -176.5(13) . .
O25A_5 C25_5 C26_5 C27_5 -172.9(16) . .
C24_5 C25_5 C26_5 C27_5 0.7(13) . .
O25A_5 C25_5 C26_5 C30_5 4.0(17) . .
C24_5 C25_5 C26_5 C30_5 177.6(13) . .
C25_5 C26_5 C27_5 C28_5 -0.3(15) . .
C30_5 C26_5 C27_5 C28_5 -177.5(13) . .
C26_5 C27_5 C28_5 C29_5 0.0(15) . .
C26_5 C27_5 C28_5 Br28_5 -177.4(12) . .
C27_5 C28_5 C29_5 C24_5 -0.1(15) . .
Br28_5 C28_5 C29_5 C24_5 177.3(12) . .
C25_5 C24_5 C29_5 C28_5 0.5(15) . .
C23_5 C24_5 C29_5 C28_5 176.4(13) . .
C27_5 C26_5 C30_5 N31_5 179.0(18) . .
C25_5 C26_5 C30_5 N31_5 2(2) . .
C26_5 C30_5 N31_5 O32_5 -177.8(14) . .
C26_5 C30_5 N31_5 Co4_2 -9(3) . .
C30_5 N31_5 O32_5 B20_5 -176.2(14) . .
Co4_2 N31_5 O32_5 B20_5 14(2) . .
O19_5 B20_5 O32_5 N31_5 -75.1(17) . .
O44_5 B20_5 O32_5 N31_5 55.4(19) . .
C45_5 B20_5 O32_5 N31_5 169.9(14) . .
O21_5 B7_5 O33_5 N34_5 60.8(15) . .
O8_5 B7_5 O33_5 N34_5 -68.2(15) . .
C1_5 B7_5 O33_5 N34_5 175.6(10) . .
B7_5 O33_5 N34_5 C35_5 -173.9(13) . .
B7_5 O33_5 N34_5 Co3_2 2.8(16) . .
O33_5 N34_5 C35_5 C36_5 177.4(12) . .
Co3_2 N34_5 C35_5 C36_5 1(2) . .
N34_5 C35_5 C36_5 C41_5 -177.1(16) . .
N34_5 C35_5 C36_5 C37_5 0(2) . .
C41_5 C36_5 C37_5 O37A_5 -178.0(15) . .
C35_5 C36_5 C37_5 O37A_5 5.1(18) . .
C41_5 C36_5 C37_5 C38_5 1.4(16) . .
C35_5 C36_5 C37_5 C38_5 -175.5(13) . .
O37A_5 C37_5 C38_5 C39_5 -178.8(17) . .
C36_5 C37_5 C38_5 C39_5 1.8(18) . .
O37A_5 C37_5 C38_5 C42_5 2.5(19) . .
C36_5 C37_5 C38_5 C42_5 -176.8(13) . .
C37_5 C38_5 C39_5 C40_5 -3(2) . .
C42_5 C38_5 C39_5 C40_5 175.8(13) . .
C38_5 C39_5 C40_5 C41_5 0.8(17) . .
C38_5 C39_5 C40_5 Br40_5 -179.6(14) . .
C39_5 C40_5 C41_5 C36_5 2.4(15) . .
Br40_5 C40_5 C41_5 C36_5 -177.2(13) . .
C37_5 C36_5 C41_5 C40_5 -3.5(16) . .
C35_5 C36_5 C41_5 C40_5 173.6(13) . .
C39_5 C38_5 C42_5 N43_5 -176(2) . .
C37_5 C38_5 C42_5 N43_5 3(2) . .
C38_5 C42_5 N43_5 O44_5 -179.3(13) . .
C38_5 C42_5 N43_5 Co4_2 -13(3) . .
C42_5 N43_5 O44_5 B20_5 177.4(14) . .
Co4_2 N43_5 O44_5 B20_5 9(2) . .
O19_5 B20_5 O44_5 N43_5 56.0(19) . .
O32_5 B20_5 O44_5 N43_5 -69.5(19) . .
C45_5 B20_5 O44_5 N43_5 176.1(13) . .
O19_5 B20_5 C45_5 C46_5 -82.2(16) . .
O32_5 B20_5 C45_5 C46_5 30.9(18) . .
O44_5 B20_5 C45_5 C46_5 153.1(14) . .
O19_5 B20_5 C45_5 C50_5 96.5(15) . .
O32_5 B20_5 C45_5 C50_5 -150.4(14) . .
O44_5 B20_5 C45_5 C50_5 -28.2(17) . .
C50_5 C45_5 C46_5 C47_5 0.4(15) . .
B20_5 C45_5 C46_5 C47_5 179.1(15) . .
C45_5 C46_5 C47_5 C48_5 -0.3(17) . .
C46_5 C47_5 C48_5 C49_5 -0.2(16) . .
C46_5 C47_5 C48_5 C48A_5 179.3(14) . .
C47_5 C48_5 C49_5 C50_5 0.5(15) . .
C48A_5 C48_5 C49_5 C50_5 -179.0(14) . .
C48_5 C49_5 C50_5 C45_5 -0.3(17) . .
C46_5 C45_5 C50_5 C49_5 -0.1(16) . .
B20_5 C45_5 C50_5 C49_5 -178.8(15) . .
C5_5 C4_5 C4A_5 O4C_5 15.3(15) . .
C3_5 C4_5 C4A_5 O4C_5 -169.9(12) . .
C5_5 C4_5 C4A_5 O4B_5 -163.8(11) . .
C3_5 C4_5 C4A_5 O4B_5 11.0(13) . .
O4C_5 C4A_5 O4B_5 Zn2_1 16(2) . .
C4_5 C4A_5 O4B_5 Zn2_1 -164.7(10) . .
O4B_5 C4A_5 O4C_5 Zn1_1 -11.0(19) . .
C4_5 C4A_5 O4C_5 Zn1_1 170.0(7) . .
C13_5 C12_5 O12A_5 Co3_2 175.4(11) . .
C11_5 C12_5 O12A_5 Co3_2 -7(2) . .
C13_5 C12_5 O12A_5 Co4_2 4(2) . .
C11_5 C12_5 O12A_5 Co4_2 -178.5(11) . .
C24_5 C25_5 O25A_5 Co3_2 -2(2) . .
C26_5 C25_5 O25A_5 Co3_2 171.2(11) . .
C24_5 C25_5 O25A_5 Co4_2 -176.5(11) . .
C26_5 C25_5 O25A_5 Co4_2 -3(2) . .
C38_5 C37_5 O37A_5 Co4_2 2(2) . .
C36_5 C37_5 O37A_5 Co4_2 -178.5(10) . .
C38_5 C37_5 O37A_5 Co3_2 168.0(11) . .
C36_5 C37_5 O37A_5 Co3_2 -13(2) . .
C47_5 C48_5 C48A_5 O48C_5 178.0(14) . .
C49_5 C48_5 C48A_5 O48C_5 -2.6(17) . .
C47_5 C48_5 C48A_5 O48B_5 -3.5(17) . .
C49_5 C48_5 C48A_5 O48B_5 176.0(12) . .
O48C_5 C48A_5 O48B_5 Zn1_1 -18(2) . 8_455
C48_5 C48A_5 O48B_5 Zn1_1 163.4(9) . 8_455
O48B_5 C48A_5 O48C_5 Zn3_1 17(3) . 3_445
C48_5 C48A_5 O48C_5 Zn3_1 -164.9(11) . 3_445
C6_6 C1_6 C2_6 C3_6 0.000(2) . .
B7_6 C1_6 C2_6 C3_6 180.000(2) . .
C1_6 C2_6 C3_6 C4_6 0.000(2) . .
C2_6 C3_6 C4_6 C5_6 0.000(2) . .
C2_6 C3_6 C4_6 C4A_6 180.000(2) . .
C3_6 C4_6 C5_6 C6_6 0.000(2) . .
C4A_6 C4_6 C5_6 C6_6 180.000(2) . .
C4_6 C5_6 C6_6 C1_6 0.000(2) . .
C2_6 C1_6 C6_6 C5_6 0.000(2) . .
B7_6 C1_6 C6_6 C5_6 180.000(2) . .
C6_6 C1_6 B7_6 O8_6 0.000(3) . .
C2_6 C1_6 B7_6 O8_6 180.000(2) . .
C6_6 C1_6 B7_6 O21_6 122.4(7) . .
C2_6 C1_6 B7_6 O21_6 -57.6(7) . .
C6_6 C1_6 B7_6 O21_6 -122.4(7) . 6_565
C2_6 C1_6 B7_6 O21_6 57.6(7) . 6_565
O21_6 B7_6 O8_6 N9_6 65.0(7) . .
O21_6 B7_6 O8_6 N9_6 -65.0(7) 6_565 .
C1_6 B7_6 O8_6 N9_6 180.000(2) . .
B7_6 O8_6 N9_6 C10_6 180.000(3) . .
B7_6 O8_6 N9_6 Co1_2 0.000(2) . .
O8_6 N9_6 C10_6 C11_6 180.000(3) . .
Co1_2 N9_6 C10_6 C11_6 0.000(2) . .
N9_6 C10_6 C11_6 C12_6 0.000(3) . .
N9_6 C10_6 C11_6 C16_6 180.000(3) . .
C16_6 C11_6 C12_6 O12A_6 180.000(3) . .
C10_6 C11_6 C12_6 O12A_6 0.000(3) . .
C16_6 C11_6 C12_6 C13_6 0.000(4) . .
C10_6 C11_6 C12_6 C13_6 180.000(3) . .
O12A_6 C12_6 C13_6 C14_6 180.000(3) . .
C11_6 C12_6 C13_6 C14_6 0.000(3) . .
O12A_6 C12_6 C13_6 C17_6 0.000(4) . .
C11_6 C12_6 C13_6 C17_6 180.000(4) . .
C12_6 C13_6 C14_6 C15_6 0.000(3) . .
C17_6 C13_6 C14_6 C15_6 180.000(3) . .
C13_6 C14_6 C15_6 C16_6 0.000(3) . .
C13_6 C14_6 C15_6 Br15_6 180.000(3) . .
C14_6 C15_6 C16_6 C11_6 0.000(3) . .
Br15_6 C15_6 C16_6 C11_6 180.000(3) . .
C12_6 C11_6 C16_6 C15_6 0.000(4) . .
C10_6 C11_6 C16_6 C15_6 180.000(3) . .
C14_6 C13_6 C17_6 N18_6 180.000(5) . .
C12_6 C13_6 C17_6 N18_6 0.000(5) . .
C13_6 C17_6 N18_6 O19_6 180.000(4) . .
C13_6 C17_6 N18_6 Co2_2 0.000(5) . .
C17_6 N18_6 O19_6 B20_6 180.000(5) . .
Co2_2 N18_6 O19_6 B20_6 0.000(5) . .
N18_6 O19_6 B20_6 O32_6 -66.2(9) . .
N18_6 O19_6 B20_6 O32_6 66.2(9) . 6_565
N18_6 O19_6 B20_6 C45_6 180.000(3) . .
O8_6 B7_6 O21_6 N22_6 -63.2(12) . .
O21_6 B7_6 O21_6 N22_6 68.3(12) 6_565 .
C1_6 B7_6 O21_6 N22_6 176.6(8) . .
B7_6 O21_6 N22_6 C23_6 179.8(9) . .
B7_6 O21_6 N22_6 Co1_2 -5.1(11) . .
O21_6 N22_6 C23_6 C24_6 179.3(9) . .
Co1_2 N22_6 C23_6 C24_6 5.1(16) . .
N22_6 C23_6 C24_6 C29_6 174.8(11) . .
N22_6 C23_6 C24_6 C25_6 -3.9(15) . .
C29_6 C24_6 C25_6 O25A_6 -176.2(10) . .
C23_6 C24_6 C25_6 O25A_6 2.5(13) . .
C29_6 C24_6 C25_6 C26_6 1.4(11) . .
C23_6 C24_6 C25_6 C26_6 -179.9(9) . .
O25A_6 C25_6 C26_6 C27_6 177.0(11) . .
C24_6 C25_6 C26_6 C27_6 -0.5(11) . .
O25A_6 C25_6 C26_6 C30_6 -3.4(14) . .
C24_6 C25_6 C26_6 C30_6 179.0(10) . .
C25_6 C26_6 C27_6 C28_6 -1.4(13) . .
C30_6 C26_6 C27_6 C28_6 179.0(10) . .
C26_6 C27_6 C28_6 C29_6 2.5(14) . .
C26_6 C27_6 C28_6 Br28_6 -178.0(9) . .
C27_6 C28_6 C29_6 C24_6 -1.6(13) . .
Br28_6 C28_6 C29_6 C24_6 178.9(8) . .
C25_6 C24_6 C29_6 C28_6 -0.4(12) . .
C23_6 C24_6 C29_6 C28_6 -179.1(9) . .
C27_6 C26_6 C30_6 N31_6 -178.5(12) . .
C25_6 C26_6 C30_6 N31_6 2.0(17) . .
C26_6 C30_6 N31_6 O32_6 179.3(10) . .
C26_6 C30_6 N31_6 Co2_2 -1(2) . .
C30_6 N31_6 O32_6 B20_6 -178.1(11) . .
Co2_2 N31_6 O32_6 B20_6 2.1(15) . .
O19_6 B20_6 O32_6 N31_6 64.4(14) . .
O32_6 B20_6 O32_6 N31_6 -68.2(16) 6_565 .
C45_6 B20_6 O32_6 N31_6 -179.4(12) . .
O19_6 B20_6 C45_6 C46_6 -92.1(19) . 6_565
O32_6 B20_6 C45_6 C46_6 147.2(17) . 6_565
O32_6 B20_6 C45_6 C46_6 29(2) 6_565 6_565
O19_6 B20_6 C45_6 C46_6 92.1(19) . .
O32_6 B20_6 C45_6 C46_6 -29(2) . .
O32_6 B20_6 C45_6 C46_6 -147.1(18) 6_565 .
C46_6 C45_6 C46_6 C47_6 2(3) 6_565 .
B20_6 C45_6 C46_6 C47_6 178.3(18) . .
C45_6 C46_6 C47_6 C48_6 1(2) . .
C46_6 C47_6 C48_6 C47_6 -4(3) . 6_565
C46_6 C47_6 C48_6 C48A_6 172.3(19) . .
C5_6 C4_6 C4A_6 O4B_6 180.000(2) . .
C3_6 C4_6 C4A_6 O4B_6 0.000(2) . .
C5_6 C4_6 C4A_6 O4C_6 0.000(2) . .
C3_6 C4_6 C4A_6 O4C_6 180.000(2) . .
O4C_6 C4A_6 O4B_6 Zn2_1 0.000(2) . .
C4_6 C4A_6 O4B_6 Zn2_1 180.000(2) . .
O4B_6 C4A_6 O4C_6 Zn3_1 0.000(3) . .
C4_6 C4A_6 O4C_6 Zn3_1 180.000(2) . .
C11_6 C12_6 O12A_6 Co1_2 0.000(3) . .
C13_6 C12_6 O12A_6 Co1_2 180.000(2) . .
C11_6 C12_6 O12A_6 Co2_2 180.000(3) . .
C13_6 C12_6 O12A_6 Co2_2 0.000(4) . .
C24_6 C25_6 O25A_6 Co1_2 -2.8(15) . .
C26_6 C25_6 O25A_6 Co1_2 179.7(7) . .
C24_6 C25_6 O25A_6 Co2_2 -178.3(7) . .
C26_6 C25_6 O25A_6 Co2_2 4.1(14) . .
C47_6 C48_6 C48A_6 O48B_6 -177.8(19) . 6_565
C47_6 C48_6 C48A_6 O48B_6 -2(3) 6_565 6_565
C47_6 C48_6 C48A_6 O48B_6 2(3) . .
C47_6 C48_6 C48A_6 O48B_6 177.7(19) 6_565 .
O48B_6 C48A_6 O48B_6 Zn1_1 8(4) 6_565 6_566
C48_6 C48A_6 O48B_6 Zn1_1 -171.4(12) . 6_566
